data_4500055
loop_
_publ_author_name
'Tao Tu'
'Thierry Maris'
'James D. Wuest'

_publ_section_title
;
 Crystal Structures of Spiroborates Derived from
 [1,1'-Binaphthalene]-2,2'-diol (BINOL)
;
_journal_name_full 'Cryst. Growth & Design'
_journal_page_first 1541
_journal_page_last 1546
_journal_paper_doi 10.1021/cg7008013
_journal_volume 8
_journal_year 2008
_chemical_absolute_configuration rmad
_chemical_compound_source 'Synthesized by the authors. See text'
_chemical_formula_moiety 'C54 H40 B N O4'
_chemical_formula_sum 'C54 H40 B N O4'
_chemical_formula_weight 777.68
_chemical_name_systematic
; 
 ? 
;
_space_group_IT_number 170
_symmetry_cell_setting hexagonal
_symmetry_space_group_name_Hall 'P 65'
_symmetry_space_group_name_H-M 'P 65'
_atom_sites_solution_hydrogens geom
_atom_sites_solution_primary direct
_atom_sites_solution_secondary difmap
_audit_creation_method SHELXL-97
_cell_angle_alpha 90.00
_cell_angle_beta 90.00
_cell_angle_gamma 120.00
_cell_formula_units_Z 9
_cell_length_a 24.969(1)
_cell_length_b 24.969(1)
_cell_length_c 16.924(1)
_cell_measurement_reflns_used 60120
_cell_measurement_temperature 100(2)
_cell_measurement_theta_max 68.32
_cell_measurement_theta_min 3.32
_cell_volume 9137.7(7)
_computing_cell_refinement 'SMART (Bruker, 2003)'
_computing_data_collection 'SMART (Bruker, 2003)'
_computing_data_reduction 'SAINT (Bruker, 2004)'
_computing_molecular_graphics 'SHELXTL (Bruker, 1997)'
_computing_publication_material 'UdMX (local program)'
_computing_structure_refinement 'SHELXL97 (Sheldrick, 1997)'
_computing_structure_solution 'SHELXS97 (Sheldrick, 1997)'
_diffrn_ambient_temperature 100(2)
_diffrn_detector_area_resol_mean 5.5
_diffrn_measured_fraction_theta_full 0.994
_diffrn_measured_fraction_theta_max 0.994
_diffrn_measurement_device_type 'Bruker Smart 6000'
_diffrn_measurement_method \w
_diffrn_radiation_monochromator 'Montel 200 optics'
_diffrn_radiation_source 'Rotating Anode'
_diffrn_radiation_type CuK\a
_diffrn_radiation_wavelength 1.54178
_diffrn_reflns_av_R_equivalents 0.036
_diffrn_reflns_av_sigmaI/netI 0.0181
_diffrn_reflns_limit_h_max 29
_diffrn_reflns_limit_h_min -30
_diffrn_reflns_limit_k_max 30
_diffrn_reflns_limit_k_min -30
_diffrn_reflns_limit_l_max 20
_diffrn_reflns_limit_l_min -18
_diffrn_reflns_number 122474
_diffrn_reflns_theta_full 68.90
_diffrn_reflns_theta_max 68.90
_diffrn_reflns_theta_min 2.04
_diffrn_standards_decay_% 0.41
_diffrn_standards_number 833
_exptl_absorpt_coefficient_mu 0.622
_exptl_absorpt_correction_T_max 1.0000
_exptl_absorpt_correction_T_min 0.9600
_exptl_absorpt_correction_type multi-scan
_exptl_absorpt_process_details 'Sadabs (Sheldrick,1996)'
_exptl_crystal_colour Colorless
_exptl_crystal_density_diffrn 1.272
_exptl_crystal_density_method 'not measured'
_exptl_crystal_description block
_exptl_crystal_F_000 3672
_exptl_crystal_size_max 0.22
_exptl_crystal_size_mid 0.05
_exptl_crystal_size_min 0.05
_refine_diff_density_max 0.502
_refine_diff_density_min -0.449
_refine_diff_density_rms 0.094
_refine_ls_abs_structure_details 'Flack H D (1983), XXXX Friedel Pairs'
_refine_ls_abs_structure_Flack 0.0(5)
_refine_ls_extinction_coef 0.00087(9)
_refine_ls_extinction_expression Fc^*^=kFc[1+0.001xFc^2^\l^3^/sin(2\q)]^-1/4^
_refine_ls_extinction_method SHELXL
_refine_ls_goodness_of_fit_ref 1.089
_refine_ls_hydrogen_treatment constr
_refine_ls_matrix_type full
_refine_ls_number_parameters 1077
_refine_ls_number_reflns 10581
_refine_ls_number_restraints 1138
_refine_ls_restrained_S_all 1.061
_refine_ls_R_factor_all 0.1052
_refine_ls_R_factor_gt 0.1041
_refine_ls_shift/su_max 0.006
_refine_ls_shift/su_mean 0.001
_refine_ls_structure_factor_coef Fsqd
_refine_ls_weighting_details 'calc w=1/[\s^2^(Fo^2^)+(0.0854P)^2^+42.6820P] where P=(Fo^2^+2Fc^2^)/3'
_refine_ls_weighting_scheme calc
_refine_ls_wR_factor_gt 0.2708
_refine_ls_wR_factor_ref 0.2716
_reflns_number_gt 10385
_reflns_number_total 10581
_reflns_threshold_expression I>2\s(I)
_cod_data_source_file deposit.cif
_cod_data_source_block jiw958
_cod_original_sg_symbol_H-M P65
_cod_database_code 4500055

loop_
_symmetry_equiv_pos_as_xyz
'x, y, z'
'-y, x-y, z+2/3'
'-x+y, -x, z+1/3'
'-x, -y, z+1/2'
'y, -x+y, z+1/6'
'x-y, x, z+5/6'

loop_
_atom_site_label
_atom_site_type_symbol
_atom_site_fract_x
_atom_site_fract_y
_atom_site_fract_z
_atom_site_U_iso_or_equiv
_atom_site_adp_type
_atom_site_occupancy
_atom_site_symmetry_multiplicity
_atom_site_calc_flag
_atom_site_refinement_flags
_atom_site_disorder_assembly
_atom_site_disorder_group
B1 B 0.3911(3) 0.6224(3) 0.5882(5) 0.0322(15) Uani 1 1 d U A 1
O1 O 0.3723(2) 0.55815(19) 0.6019(3) 0.0331(10) Uani 1 1 d U A 1
O2 O 0.36072(19) 0.63271(19) 0.5206(3) 0.0315(9) Uani 1 1 d U A 1
O3 O 0.37386(19) 0.64027(19) 0.6644(3) 0.0323(10) Uani 1 1 d U A 1
O4 O 0.45654(19) 0.66212(19) 0.5702(3) 0.0326(10) Uani 1 1 d U A 1
C10 C 0.3758(3) 0.5280(3) 0.5369(3) 0.0318(13) Uani 1 1 d DU A 1
C11 C 0.3362(2) 0.5159(2) 0.4737(3) 0.0250(12) Uani 1 1 d DU A 1
C12 C 0.3476(2) 0.4931(2) 0.4017(3) 0.0298(13) Uani 1 1 d DU A 1
C13 C 0.3159(3) 0.4891(3) 0.3310(3) 0.0364(14) Uani 1 1 d DU A 1
H13 H 0.2843 0.4998 0.3313 0.044 Uiso 1 1 calc R A 1
C14 C 0.3299(3) 0.4701(3) 0.2616(3) 0.0382(15) Uani 1 1 d DU A 1
H14 H 0.3088 0.4686 0.2142 0.046 Uiso 1 1 calc R A 1
C15 C 0.3756(3) 0.4528(3) 0.2608(3) 0.0395(15) Uani 1 1 d DU A 1
H15 H 0.3853 0.4396 0.2129 0.047 Uiso 1 1 calc R A 1
C16 C 0.4057(3) 0.4550(3) 0.3284(3) 0.0354(14) Uani 1 1 d DU A 1
H16 H 0.4359 0.4424 0.3274 0.043 Uiso 1 1 calc R A 1
C17 C 0.3932(2) 0.4757(3) 0.4009(3) 0.0314(13) Uani 1 1 d DU A 1
C18 C 0.4281(3) 0.4824(3) 0.4691(3) 0.0357(15) Uani 1 1 d DU A 1
H18 H 0.4572 0.4685 0.4691 0.043 Uiso 1 1 calc R A 1
C19 C 0.4203(3) 0.5088(3) 0.5353(3) 0.0378(15) Uani 1 1 d DU A 1
H19 H 0.4450 0.5144 0.5807 0.045 Uiso 1 1 calc R A 1
C20 C 0.3004(3) 0.5891(3) 0.5085(4) 0.0305(13) Uani 1 1 d DU A 1
C21 C 0.2855(3) 0.5305(3) 0.4846(4) 0.0303(13) Uani 1 1 d DU A 1
C22 C 0.2218(3) 0.4842(3) 0.4779(4) 0.0400(16) Uani 1 1 d DU A 1
C23 C 0.2023(4) 0.4218(3) 0.4626(5) 0.057(2) Uani 1 1 d DU A 1
H23 H 0.2324 0.4093 0.4578 0.068 Uiso 1 1 calc R A 1
C24 C 0.1415(4) 0.3790(4) 0.4546(7) 0.076(3) Uani 1 1 d DU A 1
H24 H 0.1295 0.3377 0.4403 0.091 Uiso 1 1 calc R A 1
C25 C 0.0965(4) 0.3958(4) 0.4673(7) 0.079(3) Uani 1 1 d DU A 1
H25 H 0.0540 0.3652 0.4649 0.094 Uiso 1 1 calc R A 1
C26 C 0.1130(4) 0.4554(4) 0.4831(6) 0.067(2) Uani 1 1 d DU A 1
H26 H 0.0821 0.4669 0.4877 0.081 Uiso 1 1 calc R A 1
C27 C 0.1764(3) 0.5009(3) 0.4928(5) 0.0462(17) Uani 1 1 d DU A 1
C28 C 0.1934(3) 0.5611(3) 0.5141(5) 0.0430(16) Uani 1 1 d DU A 1
H28 H 0.1623 0.5718 0.5232 0.052 Uiso 1 1 calc R A 1
C29 C 0.2536(3) 0.6046(3) 0.5220(4) 0.0379(15) Uani 1 1 d DU A 1
H29 H 0.2647 0.6456 0.5366 0.046 Uiso 1 1 calc R A 1
C30 C 0.3985(2) 0.7019(3) 0.6744(4) 0.0272(12) Uani 1 1 d DU A 1
C31 C 0.4605(3) 0.7371(3) 0.6945(4) 0.0318(13) Uani 1 1 d DU A 1
C32 C 0.4879(3) 0.8036(3) 0.6982(4) 0.0326(13) Uani 1 1 d DU A 1
C33 C 0.5523(3) 0.8441(3) 0.7107(4) 0.0387(15) Uani 1 1 d DU A 1
H33 H 0.5787 0.8274 0.7194 0.046 Uiso 1 1 calc R A 1
C34 C 0.5765(3) 0.9070(3) 0.7102(5) 0.0449(17) Uani 1 1 d DU A 1
H34 H 0.6198 0.9335 0.7168 0.054 Uiso 1 1 calc R A 1
C35 C 0.5386(3) 0.9325(3) 0.7001(5) 0.0456(17) Uani 1 1 d DU A 1
H35 H 0.5560 0.9760 0.7029 0.055 Uiso 1 1 calc R A 1
C36 C 0.4777(3) 0.8965(3) 0.6865(5) 0.0435(16) Uani 1 1 d DU A 1
H36 H 0.4527 0.9147 0.6779 0.052 Uiso 1 1 calc R A 1
C37 C 0.4503(3) 0.8302(3) 0.6850(4) 0.0343(14) Uani 1 1 d DU A 1
C38 C 0.3869(3) 0.7926(3) 0.6649(4) 0.0393(15) Uani 1 1 d DU A 1
H38 H 0.3621 0.8106 0.6538 0.047 Uiso 1 1 calc R A 1
C39 C 0.3623(3) 0.7299(3) 0.6618(4) 0.0352(14) Uani 1 1 d DU A 1
H39 H 0.3194 0.7044 0.6508 0.042 Uiso 1 1 calc R A 1
C40 C 0.4990(3) 0.6749(3) 0.6294(4) 0.0311(13) Uani 1 1 d DU A 1
C41 C 0.4997(2) 0.7077(3) 0.6958(4) 0.0294(13) Uani 1 1 d DU A 1
C42 C 0.5378(3) 0.7108(3) 0.7615(4) 0.0312(13) Uani 1 1 d DU A 1
C43 C 0.5299(3) 0.7283(3) 0.8381(4) 0.0317(13) Uani 1 1 d DU A 1
H43 H 0.5000 0.7405 0.8468 0.038 Uiso 1 1 calc R A 1
C44 C 0.5644(3) 0.7279(3) 0.8989(4) 0.0321(13) Uani 1 1 d DU A 1
H44 H 0.5577 0.7388 0.9502 0.038 Uiso 1 1 calc R A 1
C45 C 0.6101(3) 0.7115(3) 0.8879(4) 0.0364(15) Uani 1 1 d DU A 1
H45 H 0.6346 0.7123 0.9313 0.044 Uiso 1 1 calc R A 1
C46 C 0.6193(3) 0.6944(3) 0.8148(4) 0.0347(14) Uani 1 1 d DU A 1
H46 H 0.6507 0.6839 0.8074 0.042 Uiso 1 1 calc R A 1
C47 C 0.5826(3) 0.6923(3) 0.7504(4) 0.0342(14) Uani 1 1 d DU A 1
C48 C 0.5870(3) 0.6688(3) 0.6766(4) 0.0354(14) Uani 1 1 d DU A 1
H48 H 0.6191 0.6596 0.6676 0.042 Uiso 1 1 calc R A 1
C49 C 0.5458(3) 0.6592(3) 0.6180(4) 0.0337(14) Uani 1 1 d DU A 1
H49 H 0.5483 0.6419 0.5691 0.040 Uiso 1 1 calc R A 1
N100 N 0.4522(2) 0.7319(2) 0.4265(3) 0.0374(13) Uani 1 1 d D B 1
H10A H 0.4346 0.6931 0.4486 0.045 Uiso 1 1 calc R B 1
H10B H 0.4206 0.7368 0.4065 0.045 Uiso 1 1 calc R B 1
C100 C 0.4843(3) 0.7795(3) 0.4916(4) 0.0369(15) Uani 1 1 d DU B 1
H10C H 0.4569 0.7676 0.5385 0.044 Uiso 1 1 calc R B 1
H10D H 0.5227 0.7800 0.5072 0.044 Uiso 1 1 calc R B 1
C101 C 0.4998(3) 0.8433(3) 0.4651(4) 0.0327(13) Uani 1 1 d DU B 1
C102 C 0.4533(3) 0.8567(3) 0.4539(4) 0.0368(15) Uani 1 1 d DU B 1
H102 H 0.4116 0.8256 0.4627 0.044 Uiso 1 1 calc R B 1
C103 C 0.4665(3) 0.9148(3) 0.4302(5) 0.0442(16) Uani 1 1 d DU B 1
H103 H 0.4339 0.9233 0.4222 0.053 Uiso 1 1 calc R B 1
C104 C 0.5267(3) 0.9604(3) 0.4182(5) 0.0470(17) Uani 1 1 d DU B 1
H104 H 0.5356 1.0006 0.4027 0.056 Uiso 1 1 calc R B 1
C105 C 0.5746(3) 0.9477(3) 0.4286(4) 0.0437(16) Uani 1 1 d DU B 1
H105 H 0.6163 0.9790 0.4203 0.052 Uiso 1 1 calc R B 1
C106 C 0.5607(3) 0.8890(3) 0.4513(4) 0.0418(16) Uani 1 1 d DU B 1
H106 H 0.5930 0.8797 0.4574 0.050 Uiso 1 1 calc R B 1
C107 C 0.4923(3) 0.7347(3) 0.3598(4) 0.0367(15) Uani 1 1 d DU B 1
H10E H 0.5156 0.7779 0.3404 0.044 Uiso 1 1 calc R B 1
H10F H 0.4655 0.7088 0.3161 0.044 Uiso 1 1 calc R B 1
C108 C 0.5377(3) 0.7136(3) 0.3799(4) 0.0338(14) Uani 1 1 d DU B 1
C109 C 0.5174(3) 0.6509(3) 0.3867(4) 0.0358(14) Uani 1 1 d DU B 1
H109 H 0.4747 0.6215 0.3812 0.043 Uiso 1 1 calc R B 1
C110 C 0.5587(3) 0.6311(3) 0.4012(4) 0.0395(15) Uani 1 1 d DU B 1
H110 H 0.5445 0.5881 0.4057 0.047 Uiso 1 1 calc R B 1
C111 C 0.6208(4) 0.6733(4) 0.4095(5) 0.055(2) Uani 1 1 d DU B 1
H111 H 0.6496 0.6596 0.4193 0.066 Uiso 1 1 calc R B 1
C112 C 0.6406(4) 0.7354(4) 0.4035(6) 0.070(3) Uani 1 1 d DU B 1
H112 H 0.6835 0.7647 0.4076 0.085 Uiso 1 1 calc R B 1
C113 C 0.5996(4) 0.7554(4) 0.3918(5) 0.057(2) Uani 1 1 d DU B 1
H113 H 0.6136 0.7984 0.3919 0.068 Uiso 1 1 calc R B 1
B2 B 0.9182(7) 1.0248(8) 1.0050(13) 0.008(4) Uiso 0.50 1 d P C -2
O5 O 0.9544(3) 1.0226(4) 0.9355(5) 0.0266(17) Uani 0.50 1 d PU C -2
O6 O 0.9262(4) 1.0860(4) 1.0190(6) 0.0324(19) Uani 0.50 1 d PU C -2
O7 O 0.8574(3) 0.9760(3) 0.9900(5) 0.0247(16) Uani 0.50 1 d PU C -2
O8 O 0.9460(4) 1.0148(3) 1.0805(5) 0.0271(17) Uani 0.50 1 d PU C -2
C50 C 1.0116(3) 1.0735(3) 0.9264(7) 0.026(2) Uani 0.50 1 d PDU C -2
C51 C 1.0169(3) 1.1292(3) 0.9040(7) 0.025(2) Uani 0.50 1 d PDU C -2
C52 C 1.0769(3) 1.1837(3) 0.9016(7) 0.027(2) Uani 0.50 1 d PDU C -2
C53 C 1.0855(4) 1.2431(3) 0.8871(7) 0.029(3) Uani 0.50 1 d PDU C -2
H53 H 1.0506 1.2475 0.8756 0.035 Uiso 0.50 1 calc PR C -2
C54 C 1.1436(4) 1.2948(3) 0.8893(8) 0.037(3) Uani 0.50 1 d PDU C -2
H54 H 1.1486 1.3345 0.8795 0.044 Uiso 0.50 1 calc PR C -2
C55 C 1.1956(4) 1.2888(4) 0.9060(10) 0.046(4) Uani 0.50 1 d PDU C -2
H55 H 1.2354 1.3246 0.9094 0.055 Uiso 0.50 1 calc PR C -2
C56 C 1.1888(3) 1.2320(4) 0.9174(8) 0.037(3) Uani 0.50 1 d PDU C -2
H56 H 1.2243 1.2283 0.9268 0.044 Uiso 0.50 1 calc PR C -2
C57 C 1.1293(3) 1.1777(3) 0.9154(7) 0.028(3) Uani 0.50 1 d PDU C -2
C58 C 1.1223(3) 1.1193(3) 0.9331(7) 0.030(3) Uani 0.50 1 d PDU C -2
H58 H 1.1579 1.1154 0.9408 0.036 Uiso 0.50 1 calc PR C -2
C59 C 1.0650(3) 1.0685(3) 0.9391(7) 0.026(2) Uani 0.50 1 d PDU C -2
H59 H 1.0608 1.0296 0.9519 0.031 Uiso 0.50 1 calc PR C -2
C60 C 0.9166(5) 1.1113(7) 0.9527(6) 0.021(3) Uani 0.50 1 d PDU C -2
C61 C 0.9589(4) 1.1321(5) 0.8912(4) 0.026(2) Uani 0.50 1 d PDU C -2
C62 C 0.9442(4) 1.1529(5) 0.8199(4) 0.030(3) Uani 0.50 1 d PDU C -2
C63 C 0.9797(4) 1.1652(6) 0.7504(4) 0.028(2) Uani 0.50 1 d PDU C -2
H63 H 1.0159 1.1617 0.7512 0.033 Uiso 0.50 1 calc PR C -2
C64 C 0.9627(5) 1.1820(6) 0.6813(5) 0.037(3) Uani 0.50 1 d PDU C -2
H64 H 0.9868 1.1898 0.6349 0.045 Uiso 0.50 1 calc PR C -2
C65 C 0.9094(5) 1.1877(6) 0.6800(5) 0.041(3) Uani 0.50 1 d PDU C -2
H65 H 0.8975 1.1992 0.6325 0.050 Uiso 0.50 1 calc PR C -2
C66 C 0.8748(5) 1.1768(7) 0.7463(5) 0.034(3) Uani 0.50 1 d PDU C -2
H66 H 0.8400 1.1826 0.7452 0.041 Uiso 0.50 1 calc PR C -2
C67 C 0.8900(4) 1.1568(5) 0.8176(4) 0.030(3) Uani 0.50 1 d PDU C -2
C68 C 0.8515(4) 1.1416(5) 0.8845(5) 0.028(2) Uani 0.50 1 d PDU C -2
H68 H 0.8163 1.1468 0.8833 0.033 Uiso 0.50 1 calc PR C -2
C69 C 0.8645(4) 1.1195(5) 0.9509(5) 0.025(2) Uani 0.50 1 d PDU C -2
H69 H 0.8386 1.1095 0.9960 0.030 Uiso 0.50 1 calc PR C -2
C70 C 0.8176(6) 0.9605(7) 1.0522(6) 0.032(4) Uani 0.50 1 d PDU C -2
C71 C 0.8236(4) 0.9311(5) 1.1181(4) 0.023(2) Uani 0.50 1 d PDU C -2
C72 C 0.7860(4) 0.9228(5) 1.1862(4) 0.026(2) Uani 0.50 1 d PDU C -2
C73 C 0.7987(5) 0.9067(6) 1.2609(4) 0.028(3) Uani 0.50 1 d PDU C -2
H73 H 0.8328 0.9002 1.2669 0.034 Uiso 0.50 1 calc PR C -2
C74 C 0.7621(4) 0.9002(5) 1.3256(5) 0.031(3) Uani 0.50 1 d PDU C -2
H74 H 0.7690 0.8859 1.3745 0.037 Uiso 0.50 1 calc PR C -2
C75 C 0.7146(5) 0.9147(6) 1.3186(5) 0.036(3) Uani 0.50 1 d PDU C -2
H75 H 0.6914 0.9133 1.3638 0.043 Uiso 0.50 1 calc PR C -2
C76 C 0.7019(4) 0.9308(5) 1.2474(5) 0.032(3) Uani 0.50 1 d PDU C -2
H76 H 0.6685 0.9387 1.2429 0.038 Uiso 0.50 1 calc PR C -2
C77 C 0.7378(4) 0.9361(5) 1.1790(4) 0.031(3) Uani 0.50 1 d PDU C -2
C78 C 0.7272(4) 0.9574(5) 1.1067(5) 0.030(3) Uani 0.50 1 d PDU C -2
H78 H 0.6926 0.9632 1.1014 0.036 Uiso 0.50 1 calc PR C -2
C79 C 0.7663(6) 0.9697(7) 1.0445(6) 0.035(4) Uani 0.50 1 d PDU C -2
H79 H 0.7593 0.9845 0.9961 0.043 Uiso 0.50 1 calc PR C -2
C80 C 0.9303(3) 0.9546(3) 1.0929(7) 0.025(2) Uani 0.50 1 d PDU C -2
C81 C 0.8708(3) 0.9104(3) 1.1145(7) 0.022(2) Uani 0.50 1 d PDU C -2
C82 C 0.8557(3) 0.8471(3) 1.1212(6) 0.024(2) Uani 0.50 1 d PDU C -2
C83 C 0.7944(3) 0.7986(3) 1.1326(7) 0.032(3) Uani 0.50 1 d PDU C -2
H83 H 0.7625 0.8082 1.1414 0.038 Uiso 0.50 1 calc PR C -2
C84 C 0.7799(4) 0.7376(3) 1.1313(7) 0.027(2) Uani 0.50 1 d PDU C -2
H84 H 0.7385 0.7056 1.1397 0.032 Uiso 0.50 1 calc PR C -2
C85 C 0.8266(4) 0.7227(4) 1.1175(9) 0.042(3) Uani 0.50 1 d PDU C -2
H85 H 0.8168 0.6807 1.1174 0.050 Uiso 0.50 1 calc PR C -2
C86 C 0.8856(4) 0.7685(4) 1.1043(9) 0.034(3) Uani 0.50 1 d PDU C -2
H86 H 0.9169 0.7581 1.0961 0.041 Uiso 0.50 1 calc PR C -2
C87 C 0.9013(3) 0.8318(3) 1.1023(7) 0.026(2) Uani 0.50 1 d PDU C -2
C88 C 0.9622(3) 0.8784(3) 1.0846(7) 0.030(3) Uani 0.50 1 d PDU C -2
H88 H 0.9933 0.8678 1.0754 0.036 Uiso 0.50 1 calc PR C -2
C89 C 0.9765(3) 0.9386(3) 1.0805(7) 0.028(2) Uani 0.50 1 d PDU C -2
H89 H 1.0177 0.9700 1.0692 0.034 Uiso 0.50 1 calc PR C -2
N200 N 0.8862(5) 0.9151(6) 0.8483(8) 0.049(8) Uani 0.50 1 d PD D -3
H20A H 0.9221 0.9186 0.8285 0.059 Uiso 0.50 1 calc PR D -3
H20B H 0.8961 0.9526 0.8704 0.059 Uiso 0.50 1 calc PR D -3
C200 C 0.8419(4) 0.9026(5) 0.7798(6) 0.028(3) Uani 0.50 1 d PDU D -3
H20C H 0.8652 0.9288 0.7343 0.034 Uiso 0.50 1 calc PR D -3
H20D H 0.8232 0.8588 0.7635 0.034 Uiso 0.50 1 calc PR D -3
C201 C 0.7913(4) 0.9160(4) 0.8024(9) 0.030(4) Uani 0.50 1 d PDU D -3
C202 C 0.8026(4) 0.9757(4) 0.8026(7) 0.029(2) Uani 0.50 1 d PDU D -3
H202 H 0.8425 1.0086 0.7889 0.034 Uiso 0.50 1 calc PR D -3
C203 C 0.7568(4) 0.9887(4) 0.8224(7) 0.032(3) Uani 0.50 1 d PDU D -3
H203 H 0.7654 1.0303 0.8224 0.038 Uiso 0.50 1 calc PR D -3
C204 C 0.6986(4) 0.9419(5) 0.8421(8) 0.037(3) Uani 0.50 1 d PDU D -3
H204 H 0.6667 0.9508 0.8539 0.044 Uiso 0.50 1 calc PR D -3
C205 C 0.6868(5) 0.8811(4) 0.8447(9) 0.045(3) Uani 0.50 1 d PDU D -3
H205 H 0.6479 0.8487 0.8627 0.054 Uiso 0.50 1 calc PR D -3
C206 C 0.7322(4) 0.8683(4) 0.8209(10) 0.042(3) Uani 0.50 1 d PDU D -3
H206 H 0.7230 0.8266 0.8171 0.050 Uiso 0.50 1 calc PR D -3
C207 C 0.8629(5) 0.8676(4) 0.9120(6) 0.033(3) Uani 0.50 1 d PDU D -3
H20E H 0.8259 0.8658 0.9361 0.040 Uiso 0.50 1 calc PR D -3
H20F H 0.8950 0.8810 0.9537 0.040 Uiso 0.50 1 calc PR D -3
C208 C 0.8463(5) 0.8036(4) 0.8850(8) 0.023(4) Uani 0.50 1 d PDU D -3
C209 C 0.7856(5) 0.7555(5) 0.8904(10) 0.033(4) Uani 0.50 1 d PDU D -3
H209 H 0.7545 0.7632 0.9101 0.040 Uiso 0.50 1 calc PR D -3
C210 C 0.7705(5) 0.6970(4) 0.8674(9) 0.046(3) Uani 0.50 1 d PDU D -3
H210 H 0.7290 0.6642 0.8723 0.055 Uiso 0.50 1 calc PR D -3
C211 C 0.8149(5) 0.6853(5) 0.8372(9) 0.044(3) Uani 0.50 1 d PDU D -3
H211 H 0.8044 0.6448 0.8213 0.053 Uiso 0.50 1 calc PR D -3
C212 C 0.8747(5) 0.7336(5) 0.8305(9) 0.044(3) Uani 0.50 1 d PDU D -3
H212 H 0.9053 0.7264 0.8074 0.053 Uiso 0.50 1 calc PR D -3
C213 C 0.8908(5) 0.7912(5) 0.8564(9) 0.040(3) Uani 0.50 1 d PDU D -3
H213 H 0.9329 0.8231 0.8547 0.048 Uiso 0.50 1 calc PR D -3

loop_
_atom_site_aniso_label
_atom_site_aniso_U_11
_atom_site_aniso_U_22
_atom_site_aniso_U_33
_atom_site_aniso_U_23
_atom_site_aniso_U_13
_atom_site_aniso_U_12
B1 0.036(4) 0.035(4) 0.035(4) 0.006(3) 0.003(3) 0.024(3)
O1 0.039(2) 0.033(2) 0.028(2) 0.0079(18) 0.0050(19) 0.0194(19)
O2 0.034(2) 0.034(2) 0.028(2) 0.0031(18) 0.0008(18) 0.0182(19)
O3 0.033(2) 0.034(2) 0.033(3) 0.0017(19) 0.0041(18) 0.0189(19)
O4 0.034(2) 0.037(2) 0.030(2) 0.0062(18) 0.0061(18) 0.0201(19)
C10 0.035(3) 0.026(2) 0.035(3) 0.007(2) 0.004(2) 0.015(2)
C11 0.023(2) 0.021(2) 0.028(3) 0.004(2) 0.004(2) 0.0090(19)
C12 0.026(2) 0.022(2) 0.040(3) 0.004(2) -0.002(2) 0.011(2)
C13 0.035(3) 0.030(3) 0.044(3) -0.005(2) -0.003(2) 0.016(2)
C14 0.046(3) 0.035(3) 0.038(3) -0.004(2) -0.005(3) 0.024(2)
C15 0.044(3) 0.041(3) 0.038(3) -0.003(3) -0.002(3) 0.024(2)
C16 0.030(3) 0.034(3) 0.046(3) -0.003(2) -0.001(2) 0.019(2)
C17 0.026(2) 0.031(3) 0.037(3) -0.006(2) 0.004(2) 0.014(2)
C18 0.035(3) 0.041(3) 0.045(3) 0.003(2) 0.000(2) 0.029(2)
C19 0.035(3) 0.036(3) 0.041(3) 0.004(2) -0.002(2) 0.017(2)
C20 0.032(3) 0.034(3) 0.030(3) 0.007(2) -0.001(2) 0.020(2)
C21 0.028(3) 0.033(3) 0.030(3) 0.012(2) 0.004(2) 0.016(2)
C22 0.033(3) 0.039(3) 0.048(3) 0.019(3) 0.004(3) 0.018(2)
C23 0.051(3) 0.055(4) 0.065(4) 0.012(3) -0.002(3) 0.027(3)
C24 0.065(4) 0.068(4) 0.088(5) 0.014(4) -0.004(4) 0.029(3)
C25 0.059(4) 0.078(5) 0.092(5) 0.014(4) 0.000(4) 0.029(3)
C26 0.049(4) 0.073(4) 0.085(5) 0.020(3) 0.002(3) 0.035(3)
C27 0.034(3) 0.051(3) 0.053(4) 0.018(3) 0.009(3) 0.021(3)
C28 0.042(3) 0.052(3) 0.045(3) 0.014(3) 0.008(3) 0.032(3)
C29 0.043(3) 0.048(3) 0.036(3) 0.007(3) 0.005(2) 0.033(3)
C30 0.029(2) 0.029(3) 0.024(3) 0.003(2) 0.004(2) 0.015(2)
C31 0.032(3) 0.030(3) 0.035(3) 0.006(2) 0.003(2) 0.017(2)
C32 0.036(3) 0.033(3) 0.032(3) 0.011(2) 0.010(2) 0.019(2)
C33 0.037(3) 0.036(3) 0.043(3) 0.007(2) 0.006(2) 0.017(2)
C34 0.045(3) 0.041(3) 0.048(4) 0.000(3) 0.010(3) 0.021(3)
C35 0.054(3) 0.032(3) 0.049(4) 0.008(3) 0.010(3) 0.019(3)
C36 0.048(3) 0.044(3) 0.046(4) 0.010(3) 0.008(3) 0.029(3)
C37 0.036(3) 0.037(3) 0.033(3) 0.006(2) 0.008(2) 0.021(2)
C38 0.041(3) 0.046(3) 0.043(3) 0.005(3) 0.009(3) 0.031(3)
C39 0.033(3) 0.041(3) 0.034(3) -0.003(2) 0.005(2) 0.021(2)
C40 0.035(3) 0.026(2) 0.036(3) 0.005(2) 0.005(2) 0.018(2)
C41 0.021(2) 0.027(3) 0.039(3) 0.008(2) 0.003(2) 0.011(2)
C42 0.028(3) 0.030(3) 0.035(3) 0.003(2) 0.005(2) 0.014(2)
C43 0.028(3) 0.027(3) 0.044(3) 0.004(2) 0.004(2) 0.016(2)
C44 0.034(3) 0.028(3) 0.033(3) -0.002(2) 0.003(2) 0.014(2)
C45 0.036(3) 0.031(3) 0.046(3) 0.000(2) -0.006(2) 0.020(2)
C46 0.031(3) 0.029(3) 0.045(3) 0.000(2) 0.000(2) 0.016(2)
C47 0.037(3) 0.030(3) 0.036(3) 0.004(2) 0.002(2) 0.017(2)
C48 0.034(3) 0.036(3) 0.041(3) 0.006(2) 0.009(2) 0.022(2)
C49 0.035(3) 0.034(3) 0.037(3) 0.003(2) 0.006(2) 0.021(2)
N100 0.033(3) 0.035(3) 0.037(3) 0.007(2) -0.011(2) 0.011(2)
C100 0.036(3) 0.042(3) 0.029(3) 0.003(2) -0.003(2) 0.016(2)
C101 0.030(3) 0.037(3) 0.028(3) 0.000(2) -0.004(2) 0.014(2)
C102 0.035(3) 0.035(3) 0.035(3) -0.003(2) -0.005(2) 0.014(2)
C103 0.048(3) 0.044(3) 0.041(3) -0.015(3) -0.005(3) 0.023(3)
C104 0.056(3) 0.038(3) 0.040(3) -0.003(3) 0.005(3) 0.018(3)
C105 0.039(3) 0.044(3) 0.038(3) -0.003(3) 0.007(3) 0.013(2)
C106 0.039(3) 0.044(3) 0.039(3) 0.001(3) 0.000(3) 0.018(3)
C107 0.037(3) 0.033(3) 0.038(3) 0.003(2) -0.010(2) 0.016(2)
C108 0.036(3) 0.035(3) 0.029(3) 0.001(2) -0.004(2) 0.017(2)
C109 0.036(3) 0.039(3) 0.032(3) 0.000(2) 0.005(2) 0.018(2)
C110 0.046(3) 0.045(3) 0.035(3) -0.001(2) -0.001(3) 0.028(3)
C111 0.054(4) 0.064(4) 0.050(4) 0.001(3) -0.006(3) 0.031(3)
C112 0.053(4) 0.075(4) 0.080(5) 0.008(4) -0.008(3) 0.029(3)
C113 0.053(4) 0.050(3) 0.062(4) 0.009(3) -0.009(3) 0.021(3)
B2 0.035(4) 0.034(4) 0.034(4) 0.006(3) 0.003(3) 0.024(3)
O5 0.016(3) 0.029(4) 0.033(5) -0.002(3) -0.003(3) 0.010(3)
O6 0.036(4) 0.025(4) 0.041(5) 0.005(4) 0.007(4) 0.018(4)
O7 0.026(4) 0.019(4) 0.023(4) 0.002(3) 0.002(3) 0.007(3)
O8 0.031(4) 0.019(4) 0.033(5) 0.003(3) -0.006(3) 0.014(3)
C50 0.025(4) 0.026(4) 0.026(4) 0.001(3) 0.005(3) 0.012(3)
C51 0.021(4) 0.026(4) 0.026(4) -0.003(3) 0.001(3) 0.011(3)
C52 0.028(4) 0.026(4) 0.027(4) -0.001(3) -0.002(3) 0.014(3)
C53 0.027(4) 0.030(4) 0.029(5) 0.008(3) -0.002(3) 0.013(3)
C54 0.038(5) 0.031(4) 0.037(5) 0.009(4) 0.000(4) 0.014(4)
C55 0.041(5) 0.049(5) 0.045(6) 0.002(4) -0.002(4) 0.020(4)
C56 0.032(4) 0.040(5) 0.034(5) 0.003(4) -0.002(4) 0.015(4)
C57 0.026(4) 0.031(4) 0.026(5) 0.005(3) 0.005(3) 0.012(3)
C58 0.030(4) 0.037(4) 0.025(4) 0.001(4) -0.001(3) 0.018(3)
C59 0.029(4) 0.028(4) 0.025(4) 0.000(3) 0.006(3) 0.018(3)
C60 0.020(4) 0.020(4) 0.022(5) 0.001(4) -0.002(3) 0.009(3)
C61 0.022(4) 0.027(4) 0.029(4) 0.004(3) -0.003(3) 0.012(3)
C62 0.030(4) 0.025(4) 0.032(5) -0.001(3) 0.001(4) 0.010(3)
C63 0.030(4) 0.030(4) 0.024(4) 0.004(4) 0.000(3) 0.016(3)
C64 0.036(4) 0.039(5) 0.034(5) -0.002(4) -0.001(4) 0.016(4)
C65 0.043(5) 0.042(5) 0.041(5) 0.008(4) -0.004(4) 0.022(4)
C66 0.034(5) 0.037(5) 0.035(5) 0.000(4) -0.002(4) 0.020(4)
C67 0.031(4) 0.026(4) 0.035(5) 0.003(3) -0.001(4) 0.015(3)
C68 0.028(4) 0.025(4) 0.032(5) -0.001(3) 0.007(3) 0.014(3)
C69 0.024(4) 0.022(4) 0.025(5) 0.001(4) 0.005(3) 0.009(3)
C70 0.032(5) 0.031(6) 0.032(6) 0.003(4) 0.001(4) 0.015(4)
C71 0.023(4) 0.020(4) 0.029(4) 0.000(3) -0.001(3) 0.014(3)
C72 0.024(4) 0.023(4) 0.028(4) -0.004(3) 0.000(3) 0.010(3)
C73 0.024(5) 0.032(5) 0.028(5) 0.002(4) 0.004(4) 0.014(4)
C74 0.030(4) 0.029(4) 0.031(5) 0.000(4) 0.003(4) 0.013(3)
C75 0.035(4) 0.034(5) 0.038(5) 0.002(4) 0.004(4) 0.016(4)
C76 0.031(4) 0.032(4) 0.032(5) 0.004(4) 0.007(4) 0.015(3)
C77 0.032(4) 0.027(4) 0.033(5) -0.001(3) -0.002(4) 0.013(3)
C78 0.030(4) 0.030(4) 0.029(5) 0.002(3) 0.004(4) 0.014(3)
C79 0.036(6) 0.030(6) 0.043(6) 0.000(4) -0.002(4) 0.019(4)
C80 0.028(4) 0.020(4) 0.027(4) -0.002(3) -0.001(3) 0.012(3)
C81 0.022(4) 0.024(4) 0.024(4) 0.003(3) -0.003(3) 0.014(3)
C82 0.026(4) 0.023(4) 0.021(4) -0.002(3) -0.001(3) 0.012(3)
C83 0.036(4) 0.033(4) 0.027(5) 0.000(4) -0.001(3) 0.018(3)
C84 0.028(4) 0.024(4) 0.024(4) 0.003(3) -0.004(3) 0.010(3)
C85 0.045(5) 0.040(5) 0.041(5) 0.001(4) -0.004(4) 0.023(4)
C86 0.037(5) 0.036(5) 0.036(5) 0.001(4) 0.001(4) 0.022(4)
C87 0.034(4) 0.025(4) 0.021(4) -0.006(3) -0.003(3) 0.016(3)
C88 0.035(4) 0.032(4) 0.027(5) 0.002(3) 0.001(3) 0.021(3)
C89 0.029(4) 0.031(4) 0.026(4) 0.001(3) -0.002(3) 0.016(3)
N200 0.048(11) 0.065(11) 0.045(12) -0.004(7) 0.010(8) 0.035(9)
C200 0.029(4) 0.025(4) 0.025(4) -0.001(3) 0.000(3) 0.010(3)
C201 0.028(5) 0.031(5) 0.030(6) 0.001(4) -0.003(4) 0.015(4)
C202 0.029(4) 0.028(4) 0.022(4) -0.002(3) 0.002(3) 0.010(3)
C203 0.034(4) 0.030(4) 0.030(5) -0.001(4) -0.001(4) 0.014(3)
C204 0.033(4) 0.040(5) 0.045(5) 0.002(4) -0.002(4) 0.025(4)
C205 0.043(5) 0.042(5) 0.048(5) 0.006(4) 0.001(4) 0.020(4)
C206 0.040(5) 0.040(5) 0.049(6) 0.004(4) -0.004(4) 0.022(4)
C207 0.032(4) 0.030(4) 0.036(5) 0.001(4) -0.006(4) 0.014(3)
C208 0.028(5) 0.021(5) 0.024(5) -0.001(3) 0.000(4) 0.015(4)
C209 0.029(5) 0.034(5) 0.042(6) -0.001(4) -0.008(4) 0.019(4)
C210 0.044(5) 0.040(5) 0.049(5) 0.001(4) -0.009(4) 0.018(4)
C211 0.054(5) 0.037(5) 0.045(5) 0.005(4) -0.002(4) 0.026(4)
C212 0.049(5) 0.043(5) 0.046(5) 0.003(4) 0.007(4) 0.027(4)
C213 0.037(5) 0.037(5) 0.048(5) 0.002(4) 0.005(4) 0.020(4)

loop_
_atom_type_symbol
_atom_type_description
_atom_type_scat_dispersion_real
_atom_type_scat_dispersion_imag
_atom_type_scat_source
C C 0.0181 0.0091 'International Tables Vol C Tables 4.2.6.8 and 6.1.1.4'
H H 0.0000 0.0000 'International Tables Vol C Tables 4.2.6.8 and 6.1.1.4'
B B 0.0090 0.0039 'International Tables Vol C Tables 4.2.6.8 and 6.1.1.4'
N N 0.0311 0.0180 'International Tables Vol C Tables 4.2.6.8 and 6.1.1.4'
O O 0.0492 0.0322 'International Tables Vol C Tables 4.2.6.8 and 6.1.1.4'

loop_
_geom_angle_atom_site_label_1
_geom_angle_atom_site_label_2
_geom_angle_atom_site_label_3
_geom_angle
_geom_angle_publ_flag
O1 B1 O4 114.8(5) y
O1 B1 O2 114.3(6) y
O4 B1 O2 102.6(5) y
O1 B1 O3 102.2(5) y
O4 B1 O3 111.6(6) y
O2 B1 O3 111.7(5) y
C10 O1 B1 114.1(5) y
C20 O2 B1 116.0(5) y
C30 O3 B1 114.4(5) y
C40 O4 B1 118.5(5) y
O1 C10 C11 120.7(4) y
O1 C10 C19 118.7(5) y
C11 C10 C19 120.6(5) y
C10 C11 C12 118.9(4) y
C10 C11 C21 116.9(4) y
C12 C11 C21 124.2(4) y
C17 C12 C13 118.8(4) y
C17 C12 C11 118.9(4) y
C13 C12 C11 122.3(4) y
C14 C13 C12 121.1(4) y
C14 C13 H13 119.4 ?
C12 C13 H13 119.4 ?
C13 C14 C15 119.9(5) y
C13 C14 H14 120 ?
C15 C14 H14 120 ?
C16 C15 C14 120.0(5) y
C16 C15 H15 120 ?
C14 C15 H15 120 ?
C15 C16 C17 121.4(4) y
C15 C16 H16 119.3 ?
C17 C16 H16 119.3 ?
C18 C17 C12 120.3(4) y
C18 C17 C16 120.9(4) y
C12 C17 C16 118.6(4) y
C19 C18 C17 120.2(4) y
C19 C18 H18 119.9 ?
C17 C18 H18 119.9 ?
C18 C19 C10 120.4(5) y
C18 C19 H19 119.8 ?
C10 C19 H19 119.8 ?
O2 C20 C21 119.8(5) y
O2 C20 C29 119.3(5) y
C21 C20 C29 120.9(6) y
C20 C21 C22 118.9(5) y
C20 C21 C11 118.9(5) y
C22 C21 C11 122.0(5) y
C23 C22 C27 118.4(6) y
C23 C22 C21 122.7(6) y
C27 C22 C21 118.8(6) y
C24 C23 C22 121.5(7) y
C24 C23 H23 119.3 ?
C22 C23 H23 119.3 ?
C23 C24 C25 119.9(9) y
C23 C24 H24 120 ?
C25 C24 H24 120 ?
C26 C25 C24 120.7(9) y
C26 C25 H25 119.6 ?
C24 C25 H25 119.6 ?
C25 C26 C27 120.2(8) y
C25 C26 H26 119.9 ?
C27 C26 H26 119.9 ?
C28 C27 C22 120.6(6) y
C28 C27 C26 120.5(6) y
C22 C27 C26 118.9(6) y
C29 C28 C27 120.6(6) y
C29 C28 H28 119.7 ?
C27 C28 H28 119.7 ?
C28 C29 C20 120.2(6) y
C28 C29 H29 119.9 ?
C20 C29 H29 119.9 ?
O3 C30 C31 118.7(5) y
O3 C30 C39 120.3(5) y
C31 C30 C39 120.9(5) y
C30 C31 C32 118.4(5) y
C30 C31 C41 119.4(5) y
C32 C31 C41 121.1(5) y
C37 C32 C33 118.0(5) y
C37 C32 C31 119.3(5) y
C33 C32 C31 122.6(5) y
C34 C33 C32 120.4(6) y
C34 C33 H33 119.8 ?
C32 C33 H33 119.8 ?
C33 C34 C35 120.9(6) y
C33 C34 H34 119.6 ?
C35 C34 H34 119.6 ?
C36 C35 C34 121.2(6) y
C36 C35 H35 119.4 ?
C34 C35 H35 119.4 ?
C35 C36 C37 119.9(6) y
C35 C36 H36 120.1 ?
C37 C36 H36 120.1 ?
C32 C37 C38 120.7(5) y
C32 C37 C36 119.5(5) y
C38 C37 C36 119.6(5) y
C39 C38 C37 118.8(6) y
C39 C38 H38 120.6 ?
C37 C38 H38 120.6 ?
C38 C39 C30 121.9(6) y
C38 C39 H39 119.1 ?
C30 C39 H39 119.1 ?
O4 C40 C41 120.6(5) y
O4 C40 C49 118.8(5) y
C41 C40 C49 120.3(6) y
C40 C41 C42 118.1(5) y
C40 C41 C31 117.5(5) y
C42 C41 C31 124.3(5) y
C43 C42 C47 118.3(5) y
C43 C42 C41 122.4(5) y
C47 C42 C41 119.2(5) y
C44 C43 C42 120.7(5) y
C44 C43 H43 119.6 ?
C42 C43 H43 119.6 ?
C43 C44 C45 121.1(6) y
C43 C44 H44 119.4 ?
C45 C44 H44 119.4 ?
C46 C45 C44 120.1(6) y
C46 C45 H45 120 ?
C44 C45 H45 120 ?
C45 C46 C47 120.3(5) y
C45 C46 H46 119.8 ?
C47 C46 H46 119.8 ?
C46 C47 C48 121.3(5) y
C46 C47 C42 119.3(5) y
C48 C47 C42 119.3(5) y
C49 C48 C47 120.7(5) y
C49 C48 H48 119.7 ?
C47 C48 H48 119.7 ?
C48 C49 C40 120.4(6) y
C48 C49 H49 119.8 ?
C40 C49 H49 119.8 ?
C107 N100 C100 115.7(5) y
C107 N100 H10A 108.3 ?
C100 N100 H10A 108.3 ?
C107 N100 H10B 108.3 ?
C100 N100 H10B 108.3 ?
H10A N100 H10B 107.4 ?
C101 C100 N100 111.5(5) y
C101 C100 H10C 109.3 ?
N100 C100 H10C 109.3 ?
C101 C100 H10D 109.3 ?
N100 C100 H10D 109.3 ?
H10C C100 H10D 108 ?
C102 C101 C106 119.3(6) y
C102 C101 C100 119.8(5) y
C106 C101 C100 120.9(5) y
C101 C102 C103 120.7(6) y
C101 C102 H102 119.7 ?
C103 C102 H102 119.7 ?
C104 C103 C102 120.3(6) y
C104 C103 H103 119.8 ?
C102 C103 H103 119.8 ?
C103 C104 C105 119.9(6) y
C103 C104 H104 120 ?
C105 C104 H104 120 ?
C106 C105 C104 119.3(6) y
C106 C105 H105 120.4 ?
C104 C105 H105 120.4 ?
C105 C106 C101 120.5(6) y
C105 C106 H106 119.8 ?
C101 C106 H106 119.8 ?
N100 C107 C108 114.7(5) y
N100 C107 H10E 108.6 ?
C108 C107 H10E 108.6 ?
N100 C107 H10F 108.6 ?
C108 C107 H10F 108.6 ?
H10E C107 H10F 107.6 ?
C113 C108 C109 118.6(6) y
C113 C108 C107 121.4(6) y
C109 C108 C107 119.9(5) y
C110 C109 C108 120.3(6) y
C110 C109 H109 119.8 ?
C108 C109 H109 119.8 ?
C109 C110 C111 120.4(6) y
C109 C110 H110 119.8 ?
C111 C110 H110 119.8 ?
C112 C111 C110 119.0(7) y
C112 C111 H111 120.5 ?
C110 C111 H111 120.5 ?
C113 C112 C111 120.9(7) y
C113 C112 H112 119.6 ?
C111 C112 H112 119.6 ?
C112 C113 C108 120.5(7) y
C112 C113 H113 119.7 ?
C108 C113 H113 119.7 ?
O7 B2 O6 117.30(12) y
O7 B2 O5 103.60(16) y
O6 B2 O5 113.4(1) y
O7 B2 O8 112.7(1) y
O6 B2 O8 101.50(15) y
O5 B2 O8 108.50(11) y
C50 O5 B2 115.1(1) y
C60 O6 B2 112.70(12) y
C70 O7 B2 114.90(13) y
C80 O8 B2 113.8(1) y
O5 C50 C51 119.7(6) y
O5 C50 C59 119.7(6) y
C51 C50 C59 120.6(6) y
C50 C51 C52 119.3(5) y
C50 C51 C61 118.6(6) y
C52 C51 C61 121.7(6) y
C57 C52 C53 118.7(5) y
C57 C52 C51 118.7(5) y
C53 C52 C51 122.6(5) y
C54 C53 C52 121.0(6) y
C54 C53 H53 119.5 ?
C52 C53 H53 119.5 ?
C53 C54 C55 120.0(6) y
C53 C54 H54 120 ?
C55 C54 H54 120 ?
C56 C55 C54 120.0(6) y
C56 C55 H55 120 ?
C54 C55 H55 120 ?
C55 C56 C57 121.1(6) y
C55 C56 H56 119.4 ?
C57 C56 H56 119.4 ?
C52 C57 C58 120.2(5) y
C52 C57 C56 119.0(5) y
C58 C57 C56 120.6(5) y
C59 C58 C57 120.5(5) y
C59 C58 H58 119.7 ?
C57 C58 H58 119.7 ?
C58 C59 C50 120.4(6) y
C58 C59 H59 119.8 ?
C50 C59 H59 119.8 ?
O6 C60 C61 120.9(7) y
O6 C60 C69 118.1(7) y
C61 C60 C69 120.8(6) y
C60 C61 C62 119.0(5) y
C60 C61 C51 116.5(6) y
C62 C61 C51 124.4(6) y
C67 C62 C63 119.0(5) y
C67 C62 C61 118.5(5) y
C63 C62 C61 122.4(5) y
C64 C63 C62 121.1(6) y
C64 C63 H63 119.4 ?
C62 C63 H63 119.4 ?
C63 C64 C65 119.7(6) y
C63 C64 H64 120.2 ?
C65 C64 H64 120.2 ?
C66 C65 C64 120.3(6) y
C66 C65 H65 119.8 ?
C64 C65 H65 119.8 ?
C65 C66 C67 121.1(6) y
C65 C66 H66 119.5 ?
C67 C66 H66 119.5 ?
C62 C67 C68 120.7(5) y
C62 C67 C66 118.6(5) y
C68 C67 C66 120.7(5) y
C69 C68 C67 120.2(6) y
C69 C68 H68 119.9 ?
C67 C68 H68 119.9 ?
C68 C69 C60 120.0(6) y
C68 C69 H69 120 ?
C60 C69 H69 120 ?
O7 C70 C71 121.0(8) y
O7 C70 C79 118.2(8) y
C71 C70 C79 120.6(6) y
C70 C71 C72 119.1(5) y
C70 C71 C81 117.5(7) y
C72 C71 C81 123.4(6) y
C77 C72 C73 119.0(5) y
C77 C72 C71 118.2(5) y
C73 C72 C71 122.6(5) y
C74 C73 C72 121.0(6) y
C74 C73 H73 119.5 ?
C72 C73 H73 119.5 ?
C73 C74 C75 119.7(6) y
C73 C74 H74 120.2 ?
C75 C74 H74 120.2 ?
C76 C75 C74 120.2(6) y
C76 C75 H75 119.9 ?
C74 C75 H75 119.9 ?
C75 C76 C77 121.2(6) y
C75 C76 H76 119.4 ?
C77 C76 H76 119.4 ?
C72 C77 C78 120.5(5) y
C72 C77 C76 118.7(5) y
C78 C77 C76 120.8(5) y
C79 C78 C77 120.5(6) y
C79 C78 H78 119.8 ?
C77 C78 H78 119.8 ?
C78 C79 C70 119.8(6) y
C78 C79 H79 120.1 ?
C70 C79 H79 120.1 ?
O8 C80 C81 121.3(6) y
O8 C80 C89 117.5(7) y
C81 C80 C89 121.1(6) y
C80 C81 C82 119.0(5) y
C80 C81 C71 116.7(6) y
C82 C81 C71 123.7(6) y
C87 C82 C83 118.4(5) y
C87 C82 C81 118.6(5) y
C83 C82 C81 122.1(5) y
C84 C83 C82 121.2(6) y
C84 C83 H83 119.4 ?
C82 C83 H83 119.4 ?
C83 C84 C85 120.0(6) y
C83 C84 H84 120 ?
C85 C84 H84 120 ?
C86 C85 C84 119.9(6) y
C86 C85 H85 120 ?
C84 C85 H85 120 ?
C85 C86 C87 121.3(6) y
C85 C86 H86 119.4 ?
C87 C86 H86 119.4 ?
C82 C87 C88 120.7(5) y
C82 C87 C86 118.9(5) y
C88 C87 C86 120.4(5) y
C89 C88 C87 120.1(6) y
C89 C88 H88 120 ?
C87 C88 H88 120 ?
C88 C89 C80 120.2(6) y
C88 C89 H89 119.9 ?
C80 C89 H89 119.9 ?
C207 N200 C200 115.7(7) y
C207 N200 H20A 108.4 ?
C200 N200 H20A 108.3 ?
C207 N200 H20B 108.4 ?
C200 N200 H20B 108.4 ?
H20A N200 H20B 107.4 ?
C201 C200 N200 111.4(7) y
C201 C200 H20C 109.3 ?
N200 C200 H20C 109.4 ?
C201 C200 H20D 109.3 ?
N200 C200 H20D 109.4 ?
H20C C200 H20D 108 ?
C202 C201 C206 118.9(7) y
C202 C201 C200 120.1(7) y
C206 C201 C200 121.0(7) y
C201 C202 C203 120.9(7) y
C201 C202 H202 119.6 ?
C203 C202 H202 119.6 ?
C204 C203 C202 120.5(7) y
C204 C203 H203 119.7 ?
C202 C203 H203 119.7 ?
C203 C204 C205 119.4(7) y
C203 C204 H204 120.3 ?
C205 C204 H204 120.3 ?
C206 C205 C204 119.3(7) y
C206 C205 H205 120.3 ?
C204 C205 H205 120.3 ?
C205 C206 C201 120.7(8) y
C205 C206 H206 119.7 ?
C201 C206 H206 119.7 ?
N200 C207 C208 114.5(8) y
N200 C207 H20E 108.6 ?
C208 C207 H20E 108.6 ?
N200 C207 H20F 108.6 ?
C208 C207 H20F 108.6 ?
H20E C207 H20F 107.6 ?
C213 C208 C209 118.8(8) y
C213 C208 C207 121.2(8) y
C209 C208 C207 119.9(7) y
C210 C209 C208 120.2(8) y
C210 C209 H209 119.9 ?
C208 C209 H209 119.9 ?
C209 C210 C211 120.6(8) y
C209 C210 H210 119.7 ?
C211 C210 H210 119.7 ?
C212 C211 C210 118.8(8) y
C212 C211 H211 120.6 ?
C210 C211 H211 120.6 ?
C213 C212 C211 121.1(8) y
C213 C212 H212 119.5 ?
C211 C212 H212 119.5 ?
C212 C213 C208 120.4(8) y
C212 C213 H213 119.8 ?
C208 C213 H213 119.8 ?

loop_
_geom_bond_atom_site_label_1
_geom_bond_atom_site_label_2
_geom_bond_distance
_geom_bond_publ_flag
B1 O1 1.447(8) y
B1 O4 1.459(8) y
B1 O2 1.466(8) y
B1 O3 1.496(9) y
O1 C10 1.361(7) y
O2 C20 1.363(7) y
O3 C30 1.353(7) y
O4 C40 1.375(7) y
C10 C11 1.383(6) y
C10 C19 1.413(6) y
C11 C12 1.432(6) y
C11 C21 1.494(7) y
C12 C17 1.407(5) y
C12 C13 1.410(6) y
C13 C14 1.378(6) y
C13 H13 0.95 ?
C14 C15 1.407(6) y
C14 H14 0.95 ?
C15 C16 1.356(7) y
C15 H15 0.95 ?
C16 C17 1.427(6) y
C16 H16 0.95 ?
C17 C18 1.406(6) y
C18 C19 1.362(6) y
C18 H18 0.95 ?
C19 H19 0.95 ?
C20 C21 1.378(8) y
C20 C29 1.420(8) y
C21 C22 1.427(7) y
C22 C23 1.404(9) y
C22 C27 1.413(8) y
C23 C24 1.359(10) y
C23 H23 0.95 ?
C24 C25 1.398(11) y
C24 H24 0.95 ?
C25 C26 1.358(11) y
C25 H25 0.95 ?
C26 C27 1.423(9) y
C26 H26 0.95 ?
C27 C28 1.392(9) y
C28 C29 1.351(8) y
C28 H28 0.95 ?
C29 H29 0.95 ?
C30 C31 1.387(7) y
C30 C39 1.408(7) y
C31 C32 1.445(7) y
C31 C41 1.490(8) y
C32 C37 1.411(7) y
C32 C33 1.424(8) y
C33 C34 1.373(8) y
C33 H33 0.95 ?
C34 C35 1.390(9) y
C34 H34 0.95 ?
C35 C36 1.344(9) y
C35 H35 0.95 ?
C36 C37 1.442(8) y
C36 H36 0.95 ?
C37 C38 1.420(8) y
C38 C39 1.367(8) y
C38 H38 0.95 ?
C39 H39 0.95 ?
C40 C41 1.384(8) y
C40 C49 1.418(7) y
C41 C42 1.439(8) y
C42 C43 1.414(8) y
C42 C47 1.422(7) y
C43 C44 1.346(8) y
C43 H43 0.95 ?
C44 C45 1.403(8) y
C44 H44 0.95 ?
C45 C46 1.364(8) y
C45 H45 0.95 ?
C46 C47 1.407(8) y
C46 H46 0.95 ?
C47 C48 1.407(8) y
C48 C49 1.363(8) y
C48 H48 0.95 ?
C49 H49 0.95 ?
N100 C107 1.486(9) y
N100 C100 1.522(8) y
N100 H10a 0.92 ?
N100 H10b 0.92 ?
C100 C101 1.508(8) y
C100 H10c 0.99 ?
C100 H10d 0.99 ?
C101 C102 1.372(8) y
C101 C106 1.390(9) y
C102 C103 1.376(9) y
C102 H102 0.95 ?
C103 C104 1.373(9) y
C103 H103 0.95 ?
C104 C105 1.394(9) y
C104 H104 0.95 ?
C105 C106 1.382(9) y
C105 H105 0.95 ?
C106 H106 0.95 ?
C107 C108 1.509(8) y
C107 H10e 0.99 ?
C107 H10f 0.99 ?
C108 C113 1.380(9) y
C108 C109 1.389(9) y
C109 C110 1.370(9) y
C109 H109 0.95 ?
C110 C111 1.378(9) y
C110 H110 0.95 ?
C111 C112 1.377(11) y
C111 H111 0.95 ?
C112 C113 1.36(1) y
C112 H112 0.95 ?
C113 H113 0.95 ?
B2 O7 1.416(17) y
B2 O6 1.46(2) y
B2 O5 1.50(2) y
B2 O8 1.534(18) y
O5 C50 1.365(10) y
O6 C60 1.366(12) y
O7 C70 1.365(11) y
O8 C80 1.367(10) y
C50 C51 1.384(7) y
C50 C59 1.413(7) y
C51 C52 1.434(6) y
C51 C61 1.502(10) y
C52 C57 1.407(6) y
C52 C53 1.411(7) y
C53 C54 1.380(7) y
C53 H53 0.95 ?
C54 C55 1.407(7) y
C54 H54 0.95 ?
C55 C56 1.357(8) y
C55 H55 0.95 ?
C56 C57 1.426(7) y
C56 H56 0.95 ?
C57 C58 1.410(7) y
C58 C59 1.361(7) y
C58 H58 0.95 ?
C59 H59 0.95 ?
C60 C61 1.385(7) y
C60 C69 1.414(7) y
C61 C62 1.432(6) y
C62 C67 1.407(6) y
C62 C63 1.410(7) y
C63 C64 1.379(7) y
C63 H63 0.95 ?
C64 C65 1.407(7) y
C64 H64 0.95 ?
C65 C66 1.357(8) y
C65 H65 0.95 ?
C66 C67 1.427(7) y
C66 H66 0.95 ?
C67 C68 1.409(7) y
C68 C69 1.361(7) y
C68 H68 0.95 ?
C69 H69 0.95 ?
C70 C71 1.384(7) y
C70 C79 1.414(7) y
C71 C72 1.434(6) y
C71 C81 1.505(10) y
C72 C77 1.407(6) y
C72 C73 1.410(7) y
C73 C74 1.381(7) y
C73 H73 0.95 ?
C74 C75 1.408(7) y
C74 H74 0.95 ?
C75 C76 1.357(8) y
C75 H75 0.95 ?
C76 C77 1.427(7) y
C76 H76 0.95 ?
C77 C78 1.410(7) y
C78 C79 1.363(7) y
C78 H78 0.95 ?
C79 H79 0.95 ?
C80 C81 1.385(7) y
C80 C89 1.413(7) y
C81 C82 1.434(6) y
C82 C87 1.408(6) y
C82 C83 1.412(7) y
C83 C84 1.379(7) y
C83 H83 0.95 ?
C84 C85 1.408(7) y
C84 H84 0.95 ?
C85 C86 1.357(8) y
C85 H85 0.95 ?
C86 C87 1.427(7) y
C86 H86 0.95 ?
C87 C88 1.409(7) y
C88 C89 1.362(7) y
C88 H88 0.95 ?
C89 H89 0.95 ?
N200 C207 1.489(10) y
N200 C200 1.523(9) y
N200 H20a 0.92 ?
N200 H20b 0.92 ?
C200 C201 1.509(9) y
C200 H20c 0.99 ?
C200 H20d 0.99 ?
C201 C202 1.372(9) y
C201 C206 1.391(9) y
C202 C203 1.377(9) y
C202 H202 0.95 ?
C203 C204 1.376(9) y
C203 H203 0.95 ?
C204 C205 1.395(10) y
C204 H204 0.95 ?
C205 C206 1.383(10) y
C205 H205 0.95 ?
C206 H206 0.95 ?
C207 C208 1.509(9) y
C207 H20e 0.99 ?
C207 H20f 0.99 ?
C208 C213 1.381(10) y
C208 C209 1.388(10) y
C209 C210 1.37(1) y
C209 H209 0.95 ?
C210 C211 1.378(10) y
C210 H210 0.95 ?
C211 C212 1.377(11) y
C211 H211 0.95 ?
C212 C213 1.359(11) y
C212 H212 0.95 ?
C213 H213 0.95 ?

loop_
_geom_hbond_atom_site_label_D
_geom_hbond_atom_site_label_H
_geom_hbond_atom_site_label_A
_geom_hbond_distance_DH
_geom_hbond_distance_HA
_geom_hbond_distance_DA
_geom_hbond_angle_DHA
_geom_hbond_site_symmetry_A
N100 H10A O2 0.92 2.09 2.869(7) 141.3 .
N100 H10A O4 0.92 2.36 3.026(7) 129.4 .
N100 H10B O3 0.92 1.96 2.835(7) 159.2 2_664
N200 H20A O8 0.92 1.99 2.865(18) 157.3 2_764
N200 H20B O5 0.92 1.96 2.777(16) 146.8 .
N200 H20B O7 0.92 2.44 3.110(19) 130.2 .

loop_
_geom_torsion_atom_site_label_1
_geom_torsion_atom_site_label_2
_geom_torsion_atom_site_label_3
_geom_torsion_atom_site_label_4
_geom_torsion
_geom_torsion_publ_flag
O4 B1 O1 C10 -67.0(7) y
O2 B1 O1 C10 51.2(7) y
O3 B1 O1 C10 172.0(4) y
O1 B1 O2 C20 36.6(7) y
O4 B1 O2 C20 161.5(5) y
O3 B1 O2 C20 -78.8(6) y
O1 B1 O3 C30 166.3(5) y
O4 B1 O3 C30 43.1(6) y
O2 B1 O3 C30 -71.1(6) y
O1 B1 O4 C40 -69.9(7) y
O2 B1 O4 C40 165.5(5) y
O3 B1 O4 C40 45.8(7) y
B1 O1 C10 C11 -68.3(7) y
B1 O1 C10 C19 112.2(6) y
O1 C10 C11 C12 170.2(5) y
C19 C10 C11 C12 -10.3(8) y
O1 C10 C11 C21 -7.2(8) y
C19 C10 C11 C21 172.3(5) y
C10 C11 C12 C17 8.6(8) y
C21 C11 C12 C17 -174.2(5) y
C10 C11 C12 C13 -169.5(6) y
C21 C11 C12 C13 7.7(9) y
C17 C12 C13 C14 -1.5(9) y
C11 C12 C13 C14 176.6(6) y
C12 C13 C14 C15 1.5(1) y
C13 C14 C15 C16 -0.1(1) y
C14 C15 C16 C17 -1.3(1) y
C13 C12 C17 C18 176.4(6) y
C11 C12 C17 C18 -1.8(9) y
C13 C12 C17 C16 0.2(9) y
C11 C12 C17 C16 -177.9(5) y
C15 C16 C17 C18 -174.9(6) y
C15 C16 C17 C12 1.2(9) y
C12 C17 C18 C19 -3.5(1) y
C16 C17 C18 C19 172.6(6) y
C17 C18 C19 C10 2.0(1) y
O1 C10 C19 C18 -175.4(6) y
C11 C10 C19 C18 5.1(9) y
B1 O2 C20 C21 -68.4(8) y
B1 O2 C20 C29 110.6(6) y
O2 C20 C21 C22 175.4(6) y
C29 C20 C21 C22 -3.6(9) y
O2 C20 C21 C11 0.9(9) y
C29 C20 C21 C11 -178.1(6) y
C10 C11 C21 C20 53.9(8) y
C12 C11 C21 C20 -123.4(6) y
C10 C11 C21 C22 -120.4(7) y
C12 C11 C21 C22 62.3(8) y
C20 C21 C22 C23 -172.7(7) y
C11 C21 C22 C23 1.50(11) y
C20 C21 C22 C27 2.7(1) y
C11 C21 C22 C27 177.0(6) y
C27 C22 C23 C24 6.30(13) y
C21 C22 C23 C24 -178.3(8) y
C22 C23 C24 C25 -4.70(15) y
C23 C24 C25 C26 3.90(17) y
C24 C25 C26 C27 -4.70(16) y
C23 C22 C27 C28 175.1(7) y
C21 C22 C27 C28 -0.50(11) y
C23 C22 C27 C26 -6.90(12) y
C21 C22 C27 C26 177.5(7) y
C25 C26 C27 C28 -175.7(9) y
C25 C26 C27 C22 6.30(14) y
C22 C27 C28 C29 -0.90(11) y
C26 C27 C28 C29 -178.8(8) y
C27 C28 C29 C20 0.00(11) y
O2 C20 C29 C28 -176.7(6) y
C21 C20 C29 C28 2.3(1) y
B1 O3 C30 C31 -75.9(7) y
B1 O3 C30 C39 101.8(6) y
O3 C30 C31 C32 174.5(6) y
C39 C30 C31 C32 -3.1(1) y
O3 C30 C31 C41 6.7(9) y
C39 C30 C31 C41 -171.0(6) y
C30 C31 C32 C37 2.9(1) y
C41 C31 C32 C37 170.6(6) y
C30 C31 C32 C33 -173.8(6) y
C41 C31 C32 C33 -6.1(1) y
C37 C32 C33 C34 0.3(1) y
C31 C32 C33 C34 177.1(7) y
C32 C33 C34 C35 2.20(11) y
C33 C34 C35 C36 -3.50(12) y
C34 C35 C36 C37 2.20(12) y
C33 C32 C37 C38 174.1(6) y
C31 C32 C37 C38 -2.7(1) y
C33 C32 C37 C36 -1.5(1) y
C31 C32 C37 C36 -178.4(6) y
C35 C36 C37 C32 0.30(11) y
C35 C36 C37 C38 -175.4(7) y
C32 C37 C38 C39 2.7(1) y
C36 C37 C38 C39 178.3(7) y
C37 C38 C39 C30 -2.9(1) y
O3 C30 C39 C38 -174.4(6) y
C31 C30 C39 C38 3.2(1) y
B1 O4 C40 C41 -64.0(7) y
B1 O4 C40 C49 121.9(6) y
O4 C40 C41 C42 169.7(5) y
C49 C40 C41 C42 -16.3(8) y
O4 C40 C41 C31 -10.0(8) y
C49 C40 C41 C31 164.0(5) y
C30 C31 C41 C40 51.5(8) y
C32 C31 C41 C40 -116.0(7) y
C30 C31 C41 C42 -128.1(7) y
C32 C31 C41 C42 64.4(8) y
C40 C41 C42 C43 -163.0(6) y
C31 C41 C42 C43 16.6(9) y
C40 C41 C42 C47 13.4(8) y
C31 C41 C42 C47 -167.0(5) y
C47 C42 C43 C44 0.4(9) y
C41 C42 C43 C44 176.9(6) y
C42 C43 C44 C45 1.5(9) y
C43 C44 C45 C46 -1.3(9) y
C44 C45 C46 C47 -0.9(9) y
C45 C46 C47 C48 -173.4(6) y
C45 C46 C47 C42 2.8(9) y
C43 C42 C47 C46 -2.6(9) y
C41 C42 C47 C46 -179.1(6) y
C43 C42 C47 C48 173.8(6) y
C41 C42 C47 C48 -2.8(9) y
C46 C47 C48 C49 171.1(6) y
C42 C47 C48 C49 -5.1(9) y
C47 C48 C49 C40 2.4(9) y
O4 C40 C49 C48 -177.2(6) y
C41 C40 C49 C48 8.7(9) y
C107 N100 C100 C101 72.9(6) y
N100 C100 C101 C102 70.4(8) y
N100 C100 C101 C106 -109.2(7) y
C106 C101 C102 C103 -0.8(1) y
C100 C101 C102 C103 179.6(6) y
C101 C102 C103 C104 -0.70(11) y
C102 C103 C104 C105 1.10(11) y
C103 C104 C105 C106 -0.10(11) y
C104 C105 C106 C101 -1.30(11) y
C102 C101 C106 C105 1.80(11) y
C100 C101 C106 C105 -178.6(6) y
C100 N100 C107 C108 71.1(7) y
N100 C107 C108 C113 -103.4(8) y
N100 C107 C108 C109 76.7(8) y
C113 C108 C109 C110 -3.00(11) y
C107 C108 C109 C110 177.0(6) y
C108 C109 C110 C111 0.20(11) y
C109 C110 C111 C112 0.50(12) y
C110 C111 C112 C113 1.90(15) y
C111 C112 C113 C108 -4.90(15) y
C109 C108 C113 C112 5.40(13) y
C107 C108 C113 C112 -174.6(8) y
O7 B2 O5 C50 166.0(8) y
O6 B2 O5 C50 37.90(14) y
O8 B2 O5 C50 -74.00(12) y
O7 B2 O6 C60 -69.50(17) y
O5 B2 O6 C60 51.10(13) y
O8 B2 O6 C60 167.2(9) y
O6 B2 O7 C70 -66.40(16) y
O5 B2 O7 C70 167.9(8) y
O8 B2 O7 C70 50.90(18) y
O7 B2 O8 C80 37.50(19) y
O6 B2 O8 C80 163.8(8) y
O5 B2 O8 C80 -76.50(12) y
B2 O5 C50 C51 -69.40(14) y
B2 O5 C50 C59 111.20(12) y
O5 C50 C51 C52 174.20(11) y
C59 C50 C51 C52 -6.40(17) y
O5 C50 C51 C61 0.70(16) y
C59 C50 C51 C61 -179.9(1) y
C50 C51 C52 C57 5.60(18) y
C61 C51 C52 C57 178.9(1) y
C50 C51 C52 C53 -173.60(12) y
C61 C51 C52 C53 -0.30(18) y
C57 C52 C53 C54 -2.50(19) y
C51 C52 C53 C54 176.60(12) y
C52 C53 C54 C55 0(2) y
C53 C54 C55 C56 2(2) y
C54 C55 C56 C57 -2(2) y
C53 C52 C57 C58 177.70(12) y
C51 C52 C57 C58 -1.50(18) y
C53 C52 C57 C56 2.50(18) y
C51 C52 C57 C56 -176.70(11) y
C55 C56 C57 C52 0(2) y
C55 C56 C57 C58 -175.30(14) y
C52 C57 C58 C59 -1.80(19) y
C56 C57 C58 C59 173.30(12) y
C57 C58 C59 C50 1.10(18) y
O5 C50 C59 C58 -177.50(11) y
C51 C50 C59 C58 3.10(18) y
B2 O6 C60 C61 -71.90(16) y
B2 O6 C60 C69 112.60(14) y
O6 C60 C61 C62 174.30(12) y
C69 C60 C61 C62 -10(2) y
O6 C60 C61 C51 -3.80(19) y
C69 C60 C61 C51 171.70(11) y
C50 C51 C61 C60 53.30(16) y
C52 C51 C61 C60 -120.00(13) y
C50 C51 C61 C62 -124.70(12) y
C52 C51 C61 C62 62.00(16) y
C60 C61 C62 C67 5.90(17) y
C51 C61 C62 C67 -176.2(1) y
C60 C61 C62 C63 -169.30(12) y
C51 C61 C62 C63 8.60(18) y
C67 C62 C63 C64 1.40(19) y
C61 C62 C63 C64 176.60(11) y
C62 C63 C64 C65 1(2) y
C63 C64 C65 C66 0(2) y
C64 C65 C66 C67 -3(2) y
C63 C62 C67 C68 176.40(11) y
C61 C62 C67 C68 1.10(17) y
C63 C62 C67 C66 -3.90(18) y
C61 C62 C67 C66 -179.20(11) y
C65 C66 C67 C62 5(2) y
C65 C66 C67 C68 -175.60(13) y
C62 C67 C68 C69 -3.80(18) y
C66 C67 C68 C69 176.50(12) y
C67 C68 C69 C60 -0.50(18) y
O6 C60 C69 C68 -176.80(12) y
C61 C60 C69 C68 8(2) y
B2 O7 C70 C71 -70.60(17) y
B2 O7 C70 C79 115.50(15) y
O7 C70 C71 C72 172.00(12) y
C79 C70 C71 C72 -14(2) y
O7 C70 C71 C81 -7(2) y
C79 C70 C71 C81 166.90(13) y
C70 C71 C72 C77 9.80(17) y
C81 C71 C72 C77 -171.4(1) y
C70 C71 C72 C73 -165.00(13) y
C81 C71 C72 C73 13.80(17) y
C77 C72 C73 C74 4.10(18) y
C71 C72 C73 C74 178.80(11) y
C72 C73 C74 C75 -5.30(19) y
C73 C74 C75 C76 4.70(19) y
C74 C75 C76 C77 -3(2) y
C73 C72 C77 C78 174.60(11) y
C71 C72 C77 C78 -0.30(16) y
C73 C72 C77 C76 -2.10(17) y
C71 C72 C77 C76 -177.1(1) y
C75 C76 C77 C72 1.60(18) y
C75 C76 C77 C78 -175.10(12) y
C72 C77 C78 C79 -4.90(19) y
C76 C77 C78 C79 171.80(13) y
C77 C78 C79 C70 1(2) y
O7 C70 C79 C78 -177.00(14) y
C71 C70 C79 C78 9(2) y
B2 O8 C80 C81 -71.20(15) y
B2 O8 C80 C89 106.90(13) y
O8 C80 C81 C82 175.5(1) y
C89 C80 C81 C82 -2.40(18) y
O8 C80 C81 C71 4.00(16) y
C89 C80 C81 C71 -173.9(1) y
C70 C71 C81 C80 52.40(16) y
C72 C71 C81 C80 -126.40(12) y
C70 C71 C81 C82 -118.70(13) y
C72 C71 C81 C82 62.50(15) y
C80 C81 C82 C87 -2.60(16) y
C71 C81 C82 C87 168.3(1) y
C80 C81 C82 C83 -171.50(11) y
C71 C81 C82 C83 -0.60(17) y
C87 C82 C83 C84 4.70(18) y
C81 C82 C83 C84 173.70(11) y
C82 C83 C84 C85 -0.70(19) y
C83 C84 C85 C86 -1(2) y
C84 C85 C86 C87 -1(2) y
C83 C82 C87 C88 175.30(11) y
C81 C82 C87 C88 5.90(17) y
C83 C82 C87 C86 -6.90(18) y
C81 C82 C87 C86 -176.30(12) y
C85 C86 C87 C82 5(2) y
C85 C86 C87 C88 -176.80(13) y
C82 C87 C88 C89 -4.20(18) y
C86 C87 C88 C89 178.00(12) y
C87 C88 C89 C80 -0.90(18) y
O8 C80 C89 C88 -173.80(11) y
C81 C80 C89 C88 4.20(18) y
C207 N200 C200 C201 76.10(13) y
N200 C200 C201 C202 80.00(14) y
N200 C200 C201 C206 -102.10(14) y
C206 C201 C202 C203 1(2) y
C200 C201 C202 C203 179.40(11) y
C201 C202 C203 C204 0(2) y
C202 C203 C204 C205 2(2) y
C203 C204 C205 C206 -5(2) y
C204 C205 C206 C201 7(2) y
C202 C201 C206 C205 -5(2) y
C200 C201 C206 C205 177.30(13) y
C200 N200 C207 C208 59.60(14) y
N200 C207 C208 C213 65.00(16) y
N200 C207 C208 C209 -116.50(13) y
C213 C208 C209 C210 0(2) y
C207 C208 C209 C210 -178.70(13) y
C208 C209 C210 C211 -1(2) y
C209 C210 C211 C212 0(2) y
C210 C211 C212 C213 3(2) y
C211 C212 C213 C208 -5(2) y
C209 C208 C213 C212 3(2) y
C207 C208 C213 C212 -178.40(13) y
